data_2011458
loop_
_publ_author_name
'K\"onig, Uwe-Christoph'
'Berkei, Michael'
'Hirsch, Claudia'
'Preut, Hans'
'Mitchell, Terence Nigel'

_publ_section_title <i>cis</i>-Dibromo-<i>trans</i>-dimethyl-<i>cis</i>-bis(<i>N</i>,<i>N</i>-dimethylacetamide)tin(IV)
_journal_issue 10
_journal_name_full 'Acta Crystallographica Section C'
_journal_page_first e452
_journal_page_last e453
_journal_paper_doi 10.1107/S010827010001221X
_journal_volume 56
_journal_year 2000
_chemical_formula_iupac '[Sn Br2 (C H3)2 (C4 H9 N O)2]'
_chemical_formula_sum 'C10 H24 Br2 N2 O2 Sn'
_chemical_formula_weight 482.83
_chemical_name_systematic
;
 ?
;
_space_group_IT_number 14
_symmetry_cell_setting monoclinic
_symmetry_space_group_name_Hall '-P 2ybc'
_symmetry_space_group_name_H-M 'P 1 21/c 1'
_audit_creation_method SHELXL-97
_cell_angle_alpha 90.00
_cell_angle_beta 107.42(3)
_cell_angle_gamma 90.00
_cell_formula_units_Z 4
_cell_length_a 13.798(3)
_cell_length_b 9.3350(19)
_cell_length_c 13.729(3)
_cell_measurement_reflns_used 4990
_cell_measurement_temperature 173(2)
_cell_measurement_theta_max 25.01
_cell_measurement_theta_min 2.85
_cell_volume 1687.3(7)
_computing_cell_refinement
;
DENZO and SCALEPACK (Otwinowski & Minor, 1997)
;
_computing_data_collection 'KappaCCD Software (Nonius, 1998)'
_computing_data_reduction
;
DENZO and SCALEPACK
;
_computing_publication_material 'SHELXL97 and PARST95 (Nardelli, 1995)'
_computing_structure_refinement 'SHELXL97 (Sheldrick, 1997)'
_computing_structure_solution 'SHELXS97 (Sheldrick, 1990)'
_diffrn_ambient_temperature 173(2)
_diffrn_detector_area_resol_mean '10 vertical, 18 horizontal'
_diffrn_measured_fraction_theta_full .893
_diffrn_measured_fraction_theta_max .893
_diffrn_measurement_device_type 'Nonius KappaCCD'
_diffrn_measurement_method
;
294 frames via \w rotation (\D\w = 1\%) at different \k
values and two times 80 s per frame
;
_diffrn_radiation_monochromator graphite
_diffrn_radiation_source 'fine-focus sealed tube'
_diffrn_radiation_type MoK\a
_diffrn_radiation_wavelength .71073
_diffrn_reflns_av_R_equivalents .022
_diffrn_reflns_av_sigmaI/netI .0523
_diffrn_reflns_limit_h_max 15
_diffrn_reflns_limit_h_min -15
_diffrn_reflns_limit_k_max 9
_diffrn_reflns_limit_k_min -11
_diffrn_reflns_limit_l_max 16
_diffrn_reflns_limit_l_min -16
_diffrn_reflns_number 4990
_diffrn_reflns_theta_full 25.01
_diffrn_reflns_theta_max 25.01
_diffrn_reflns_theta_min 2.85
_diffrn_standards_decay_% 0
_diffrn_standards_number 0
_exptl_absorpt_coefficient_mu 6.245
_exptl_absorpt_correction_type none
_exptl_crystal_colour colourless
_exptl_crystal_density_diffrn 1.901
_exptl_crystal_density_meas ?
_exptl_crystal_density_method 'not measured'
_exptl_crystal_description parallelepiped
_exptl_crystal_F_000 936
_exptl_crystal_size_max .14
_exptl_crystal_size_mid .13
_exptl_crystal_size_min .13
_refine_diff_density_max 1.333
_refine_diff_density_min -1.067
_refine_ls_extinction_method none
_refine_ls_goodness_of_fit_ref 1.093
_refine_ls_hydrogen_treatment constr
_refine_ls_matrix_type full
_refine_ls_number_parameters 162
_refine_ls_number_reflns 2849
_refine_ls_number_restraints 0
_refine_ls_restrained_S_all 1.093
_refine_ls_R_factor_all .043
_refine_ls_R_factor_gt .033
_refine_ls_shift/su_max <0.001
_refine_ls_shift/su_mean <0.001
_refine_ls_structure_factor_coef Fsqd
_refine_ls_weighting_details 'w = 1/[\s^2^(Fo^2^)+(0.0276P)^2^+1.0314P] where P = (Fo^2^+2Fc^2^)/3'
_refine_ls_weighting_scheme calc
_refine_ls_wR_factor_ref .078
_reflns_number_gt 2307
_reflns_number_total 2849
_reflns_threshold_expression I>2\s(I)
_cod_data_source_file qa0387.cif
_cod_data_source_block I
_cod_depositor_comments
;
The following automatic conversions were performed:

'_exptl_crystal_density_meas' value 'not measured' was changed to '?'
- the value is perceived as not measured.

Automatic conversion script
Id: cif_fix_values 3008 2015-01-20 13:52:24Z robertas 

The following automatic conversions were performed:

'_refine_ls_weighting_scheme' value 'calc w =
1/[\s^2^(Fo^2^)+(0.0276P)^2^+1.0314P] where P = (Fo^2^+2Fc^2^)/3' was
changed to 'calc'. New tag '_refine_ls_weighting_details' was
created. The value of the new tag was set to 'w =
1/[\s^2^(Fo^2^)+(0.0276P)^2^+1.0314P] where P = (Fo^2^+2Fc^2^)/3'.

Automatic conversion script
Id: cif_fix_values 3143 2015-03-26 13:38:13Z robertas 
;
_cod_original_cell_volume 1687.3(6)
_cod_original_sg_symbol_H-M 'P 21/c'
_cod_database_code 2011458
_cod_database_fobs_code 2011458

loop_
_symmetry_equiv_pos_as_xyz
'x, y, z'
'-x, y+1/2, -z+1/2'
'-x, -y, -z'
'x, -y-1/2, z-1/2'

loop_
_atom_site_label
_atom_site_fract_x
_atom_site_fract_y
_atom_site_fract_z
_atom_site_U_iso_or_equiv
_atom_site_adp_type
_atom_site_calc_flag
_atom_site_refinement_flags
_atom_site_occupancy
_atom_site_disorder_assembly
_atom_site_disorder_group
_atom_site_type_symbol
Sn1 .25081(2) .11729(3) .06699(2) .02993(13) Uani d . 1 . . Sn
Br1 .11096(4) .24649(6) .13359(4) .04875(18) Uani d . 1 . . Br
O1 .3783(2) -.0032(4) .0182(3) .0422(8) Uani d . 1 . . O
C1 .3659(3) .1436(5) .2067(4) .0401(13) Uani d . 1 . . C
H1A .3376 .1321 .2621 .060 Uiso calc R 1 . . H
H1B .3948 .2377 .2095 .060 Uiso calc R 1 . . H
H1C .4179 .0731 .2121 .060 Uiso calc R 1 . . H
N1 .4003(4) -.2093(8) -.0510(7) .114(3) Uani d . 1 . . N
Br2 .29303(4) .34828(5) -.02339(4) .04081(16) Uani d . 1 . . Br
O2 .2289(2) -.1078(3) .1419(2) .0390(8) Uani d . 1 . . O
C2 .1445(3) .0304(6) -.0644(4) .0449(13) Uani d . 1 . . C
H2A .1664 -.0632 -.0777 .067 Uiso calc R 1 . . H
H2B .1395 .0916 -.1219 .067 Uiso calc R 1 . . H
H2C .0792 .0235 -.0532 .067 Uiso calc R 1 . . H
N2 .1149(4) -.2757(7) .1400(5) .095(2) Uani d . 1 . . N
C11 .3802(4) -.0921(8) -.0479(7) .081(3) Uani d . 1 . . C
C12 .3473(4) -.0276(7) -.1691(5) .0632(17) Uani d . 1 . . C
H12A .4037 -.0374 -.1960 .095 Uiso calc R 1 . . H
H12B .3292 .0717 -.1689 .095 Uiso calc R 1 . . H
H12C .2904 -.0807 -.2109 .095 Uiso calc R 1 . . H
C13 .4375(4) -.2673(7) .0659(4) .0592(17) Uani d . 1 . . C
H13A .5103 -.2738 .0887 .089 Uiso calc R 1 . . H
H13B .4088 -.3602 .0691 .089 Uiso calc R 1 . . H
H13C .4154 -.2021 .1090 .089 Uiso calc R 1 . . H
C14 .4113(4) -.3119(6) -.1266(4) .0483(14) Uani d . 1 . . C
H14A .3865 -.2704 -.1934 .072 Uiso calc R 1 . . H
H14B .3731 -.3967 -.1233 .072 Uiso calc R 1 . . H
H14C .4817 -.3363 -.1129 .072 Uiso calc R 1 . . H
C21 .1598(5) -.1739(8) .1653(7) .094(3) Uani d . 1 . . C
C22 .1237(4) -.1084(6) .2614(4) .0483(14) Uani d . 1 . . C
H22A .0513 -.0966 .2401 .072 Uiso calc R 1 . . H
H22B .1558 -.0173 .2815 .072 Uiso calc R 1 . . H
H22C .1433 -.1734 .3181 .072 Uiso calc R 1 . . H
C23 .0355(4) -.3579(5) .1615(4) .0443(13) Uani d . 1 . . C
H23A .0175 -.3147 .2172 .066 Uiso calc R 1 . . H
H23B .0590 -.4539 .1797 .066 Uiso calc R 1 . . H
H23C -.0229 -.3600 .1021 .066 Uiso calc R 1 . . H
C24 .1525(5) -.3455(6) .0460(4) .0560(16) Uani d . 1 . . C
H24A .0976 -.3417 -.0165 .084 Uiso calc R 1 . . H
H24B .1726 -.4433 .0618 .084 Uiso calc R 1 . . H
H24C .2091 -.2918 .0383 .084 Uiso calc R 1 . . H

loop_
_atom_site_aniso_label
_atom_site_aniso_U_11
_atom_site_aniso_U_22
_atom_site_aniso_U_33
_atom_site_aniso_U_12
_atom_site_aniso_U_13
_atom_site_aniso_U_23
Sn1 .0284(2) .0303(2) .0308(2) -.00073(13) .00845(14) -.00065(14)
Br1 .0469(3) .0491(4) .0592(4) .0127(3) .0294(3) .0090(3)
O1 .0372(19) .039(2) .051(2) .0032(16) .0138(16) -.0110(17)
C1 .035(3) .046(3) .035(3) -.008(2) .005(2) -.004(2)
N1 .055(4) .097(5) .209(9) -.037(4) .068(4) -.105(6)
Br2 .0465(3) .0350(3) .0461(3) .0018(2) .0218(3) .0078(2)
O2 .038(2) .034(2) .045(2) -.0086(16) .0137(16) .0033(16)
C2 .036(3) .047(3) .046(3) -.008(2) .004(2) -.006(3)
N2 .044(3) .094(5) .130(6) -.009(3) .002(3) .078(4)
C11 .042(4) .053(5) .161(8) -.025(3) .049(4) -.047(5)
C12 .061(4) .065(4) .061(4) .002(3) .014(3) .029(3)
C13 .059(4) .088(5) .028(3) .010(3) .009(3) .012(3)
C14 .046(3) .041(3) .060(4) -.005(3) .019(3) -.017(3)
C21 .048(4) .061(5) .134(7) -.011(4) -.033(4) .065(5)
C22 .057(3) .056(4) .036(3) .010(3) .021(3) -.015(3)
C23 .041(3) .039(3) .055(4) -.009(2) .019(3) .001(3)
C24 .068(4) .061(4) .043(3) .017(3) .021(3) -.019(3)

loop_
_atom_type_symbol
_atom_type_description
_atom_type_scat_dispersion_real
_atom_type_scat_dispersion_imag
_atom_type_scat_source
C C .0033 .0016 'International Tables Vol C Tables 4.2.6.8 and 6.1.1.4'
H H .0000 .0000 'International Tables Vol C Tables 4.2.6.8 and 6.1.1.4'
N N .0061 .0033 'International Tables Vol C Tables 4.2.6.8 and 6.1.1.4'
O O .0106 .0060 'International Tables Vol C Tables 4.2.6.8 and 6.1.1.4'
Br Br -.2901 2.4595 'International Tables Vol C Tables 4.2.6.8 and 6.1.1.4'
Sn Sn -.6537 1.4246 'International Tables Vol C Tables 4.2.6.8 and 6.1.1.4'

loop_
_geom_angle_atom_site_label_1
_geom_angle_atom_site_label_2
_geom_angle_atom_site_label_3
_geom_angle
_geom_angle_publ_flag
C1 Sn1 C2 164.2(2) y
C1 Sn1 O1 83.70(16) y
C2 Sn1 O1 87.75(16) y
C1 Sn1 O2 82.48(16) y
C2 Sn1 O2 83.44(16) y
O1 Sn1 O2 84.46(11) y
C1 Sn1 Br2 96.91(14) y
C2 Sn1 Br2 96.12(14) y
O1 Sn1 Br2 88.15(9) y
O2 Sn1 Br2 172.61(8) y
C1 Sn1 Br1 93.51(14) y
C2 Sn1 Br1 94.45(14) y
O1 Sn1 Br1 176.46(9) y
O2 Sn1 Br1 93.02(8) y
Br2 Sn1 Br1 94.37(2) y
C11 O1 Sn1 135.5(3) ?
Sn1 C1 H1A 109.5 ?
Sn1 C1 H1B 109.5 ?
H1A C1 H1B 109.5 ?
Sn1 C1 H1C 109.5 ?
H1A C1 H1C 109.5 ?
H1B C1 H1C 109.5 ?
C11 N1 C14 137.9(10) ?
C11 N1 C13 107.1(7) ?
C14 N1 C13 114.6(6) ?
C21 O2 Sn1 137.9(4) ?
Sn1 C2 H2A 109.5 ?
Sn1 C2 H2B 109.5 ?
H2A C2 H2B 109.5 ?
Sn1 C2 H2C 109.5 ?
H2A C2 H2C 109.5 ?
H2B C2 H2C 109.5 ?
C21 N2 C23 140.0(9) ?
C21 N2 C24 107.4(7) ?
C23 N2 C24 112.6(6) ?
N1 C11 O1 137.3(10) ?
N1 C11 C12 107.6(8) ?
O1 C11 C12 115.0(6) ?
C11 C12 H12A 109.5 ?
C11 C12 H12B 109.5 ?
H12A C12 H12B 109.5 ?
C11 C12 H12C 109.5 ?
H12A C12 H12C 109.5 ?
H12B C12 H12C 109.5 ?
N1 C13 H13A 109.5 ?
N1 C13 H13B 109.5 ?
H13A C13 H13B 109.5 ?
N1 C13 H13C 109.5 ?
H13A C13 H13C 109.5 ?
H13B C13 H13C 109.5 ?
N1 C14 H14A 109.5 ?
N1 C14 H14B 109.5 ?
H14A C14 H14B 109.5 ?
N1 C14 H14C 109.5 ?
H14A C14 H14C 109.5 ?
H14B C14 H14C 109.5 ?
N2 C21 O2 136.3(11) ?
N2 C21 C22 106.7(8) ?
O2 C21 C22 117.0(7) ?
C21 C22 H22A 109.5 ?
C21 C22 H22B 109.5 ?
H22A C22 H22B 109.5 ?
C21 C22 H22C 109.5 ?
H22A C22 H22C 109.5 ?
H22B C22 H22C 109.5 ?
N2 C23 H23A 109.5 ?
N2 C23 H23B 109.5 ?
H23A C23 H23B 109.5 ?
N2 C23 H23C 109.5 ?
H23A C23 H23C 109.5 ?
H23B C23 H23C 109.5 ?
N2 C24 H24A 109.5 ?
N2 C24 H24B 109.5 ?
H24A C24 H24B 109.5 ?
N2 C24 H24C 109.5 ?
H24A C24 H24C 109.5 ?
H24B C24 H24C 109.5 ?

loop_
_geom_bond_atom_site_label_1
_geom_bond_atom_site_label_2
_geom_bond_site_symmetry_2
_geom_bond_distance
_geom_bond_publ_flag
Sn1 C1 . 2.107(4) y
Sn1 C2 . 2.117(5) y
Sn1 O1 . 2.348(3) y
Sn1 O2 . 2.398(3) y
Sn1 Br2 . 2.6385(7) y
Sn1 Br1 . 2.6589(8) y
O1 C11 . 1.236(8) ?
C1 H1A . .9600 ?
C1 H1B . .9600 ?
C1 H1C . .9600 ?
N1 C11 . 1.133(8) ?
N1 C14 . 1.453(7) ?
N1 C13 . 1.624(10) ?
O2 C21 . 1.256(8) ?
C2 H2A . .9600 ?
C2 H2B . .9600 ?
C2 H2C . .9600 ?
N2 C21 . 1.130(8) ?
N2 C23 . 1.439(7) ?
N2 C24 . 1.662(9) ?
C11 C12 . 1.698(10) ?
C12 H12A . .9600 ?
C12 H12B . .9600 ?
C12 H12C . .9600 ?
C13 H13A . .9600 ?
C13 H13B . .9600 ?
C13 H13C . .9600 ?
C14 H14A . .9600 ?
C14 H14B . .9600 ?
C14 H14C . .9600 ?
C21 C22 . 1.659(11) ?
C22 H22A . .9600 ?
C22 H22B . .9600 ?
C22 H22C . .9600 ?
C23 H23A . .9600 ?
C23 H23B . .9600 ?
C23 H23C . .9600 ?
C24 H24A . .9600 ?
C24 H24B . .9600 ?
C24 H24C . .9600 ?

loop_
_geom_torsion_atom_site_label_1
_geom_torsion_atom_site_label_2
_geom_torsion_atom_site_label_3
_geom_torsion_atom_site_label_4
_geom_torsion
C1 Sn1 O1 C11 158.8(7)
C2 Sn1 O1 C11 -7.8(7)
O2 Sn1 O1 C11 75.8(7)
Br2 Sn1 O1 C11 -104.0(7)
Br1 Sn1 O1 C11 120.6(13)
C1 Sn1 O2 C21 121.4(7)
C2 Sn1 O2 C21 -65.9(7)
O1 Sn1 O2 C21 -154.3(7)
Br2 Sn1 O2 C21 -152.9(7)
Br1 Sn1 O2 C21 28.2(7)
C14 N1 C11 O1 -173.2(6)
C13 N1 C11 O1 -1.2(10)
C14 N1 C11 C12 5.0(10)
C13 N1 C11 C12 176.9(4)
Sn1 O1 C11 N1 -109.9(9)
Sn1 O1 C11 C12 72.0(7)
C23 N2 C21 O2 -179.6(6)
C24 N2 C21 O2 -2.2(10)
C23 N2 C21 C22 4.3(10)
C24 N2 C21 C22 -178.3(4)
Sn1 O2 C21 N2 115.1(8)
Sn1 O2 C21 C22 -69.1(7)
